data_4322539
loop_
_publ_author_name
'Peter A. Tanner'
'Michele D. Faucher'
'Thomas C. W. Mak'

_publ_section_title
;
 Synthesis, Structure, and Spectroscopy of Rare Earth Hypophosphites. 1.
 Anhydrous and Monohydrated Lanthanide Hypophosphites
;
_journal_name_full 'Inorganic Chemistry'
_journal_page_first 6008
_journal_page_last 6023
_journal_paper_doi 10.1021/ic990187z
_journal_volume 38
_journal_year 1999
_chemical_formula_moiety La(H2PO2)3
_chemical_formula_sum 'H6 La O6 P3'
_chemical_formula_weight 333.87
_chemical_name_common 'lanthanum(III) hypophosphite '
_chemical_name_systematic
; 
 ? 
;
_space_group_IT_number 2
_symmetry_cell_setting triclinic
_symmetry_space_group_name_Hall '-P 1'
_symmetry_space_group_name_H-M 'P -1'
_atom_sites_solution_hydrogens geom
_atom_sites_solution_primary direct
_atom_sites_solution_secondary difmap
_audit_creation_method SHELXL-97
_cell_angle_alpha 82.640(10)
_cell_angle_beta 74.430(10)
_cell_angle_gamma 71.910(10)
_cell_formula_units_Z 2
_cell_length_a 6.7912(6)
_cell_length_b 7.0801(8)
_cell_length_c 8.8630(10)
_cell_measurement_temperature 293(2)
_cell_volume 389.76(8)
_computing_structure_refinement 'SHELXL-97 (Sheldrick, 1997)'
_computing_structure_solution 'SHELXS-97 (Sheldrick, 1990)'
_diffrn_ambient_temperature 293(2)
_diffrn_measured_fraction_theta_full 1.000
_diffrn_measured_fraction_theta_max 1.000
_diffrn_radiation_monochromator graphite
_diffrn_radiation_source 'fine-focus sealed tube'
_diffrn_radiation_type MoK\a
_diffrn_radiation_wavelength 0.71073
_diffrn_reflns_av_R_equivalents 0.0000
_diffrn_reflns_av_sigmaI/netI 0.0157
_diffrn_reflns_limit_h_max 13
_diffrn_reflns_limit_h_min 0
_diffrn_reflns_limit_k_max 14
_diffrn_reflns_limit_k_min -13
_diffrn_reflns_limit_l_max 17
_diffrn_reflns_limit_l_min -16
_diffrn_reflns_number 6476
_diffrn_reflns_theta_full 45.11
_diffrn_reflns_theta_max 45.11
_diffrn_reflns_theta_min 2.39
_exptl_absorpt_coefficient_mu 6.070
_exptl_absorpt_correction_T_max 0.512
_exptl_absorpt_correction_T_min 0.307
_exptl_absorpt_correction_type empirical
_exptl_crystal_colour colorless
_exptl_crystal_density_diffrn 2.845
_exptl_crystal_density_method 'not measured'
_exptl_crystal_description prism
_exptl_crystal_F_000 312
_exptl_crystal_size_max 0.40
_exptl_crystal_size_mid 0.20
_exptl_crystal_size_min 0.18
_refine_diff_density_max 2.929
_refine_diff_density_min -1.587
_refine_diff_density_rms 0.186
_refine_ls_extinction_method none
_refine_ls_goodness_of_fit_ref 1.196
_refine_ls_hydrogen_treatment mixed
_refine_ls_matrix_type full
_refine_ls_number_parameters 110
_refine_ls_number_reflns 6476
_refine_ls_number_restraints 6
_refine_ls_restrained_S_all 1.195
_refine_ls_R_factor_all 0.0231
_refine_ls_R_factor_gt 0.0218
_refine_ls_shift/su_max 0.002
_refine_ls_shift/su_mean 0.000
_refine_ls_structure_factor_coef Fsqd
_refine_ls_weighting_details 'w=1/[\s^2^(Fo^2^)+(0.0258P)^2^+0.3829P] where P=(Fo^2^+2Fc^2^)/3'
_refine_ls_weighting_scheme calc
_refine_ls_wR_factor_gt 0.0563
_refine_ls_wR_factor_ref 0.0567
_reflns_number_gt 6196
_reflns_number_total 6476
_reflns_threshold_expression >2sigma(I)
_cod_data_source_file ic990187z_1.cif
_cod_data_source_block lahpn
_cod_depositor_comments
;
The following automatic conversions were performed:

'_refine_ls_weighting_scheme' value 'calc
w=1/[\s^2^(Fo^2^)+(0.0258P)^2^+0.3829P] where P=(Fo^2^+2Fc^2^)/3' was
changed to 'calc'. New tag '_refine_ls_weighting_details' was
created. The value of the new tag was set to
'w=1/[\s^2^(Fo^2^)+(0.0258P)^2^+0.3829P] where P=(Fo^2^+2Fc^2^)/3'.

Automatic conversion script
Id: cif_fix_values 3143 2015-03-26 13:38:13Z robertas 
;
_cod_original_cell_volume 389.76(7)
_cod_database_code 4322539

loop_
_symmetry_equiv_pos_as_xyz
'x, y, z'
'-x, -y, -z'

loop_
_atom_site_label
_atom_site_type_symbol
_atom_site_fract_x
_atom_site_fract_y
_atom_site_fract_z
_atom_site_U_iso_or_equiv
_atom_site_adp_type
_atom_site_occupancy
_atom_site_calc_flag
_atom_site_refinement_flags
_atom_site_disorder_assembly
_atom_site_disorder_group
La1 La 0.270793(11) 0.579169(10) 0.357077(8) 0.01003(2) Uani 1 d . . .
P1 P 0.10553(7) 0.13566(6) 0.31912(5) 0.01498(6) Uani 1 d D . .
O1 O 0.07281(19) 0.31224(16) 0.41473(14) 0.01584(16) Uani 1 d . . .
O2 O 0.2195(2) -0.06530(17) 0.38021(18) 0.0207(2) Uani 1 d . . .
H1A H 0.225(5) 0.161(5) 0.1723(17) 0.030 Uiso 1 d D . .
H1B H -0.094(2) 0.137(5) 0.316(4) 0.030 Uiso 1 d D . .
P2 P 0.72013(6) 0.77337(6) 0.30124(5) 0.01558(6) Uani 1 d D . .
O3 O 0.62261(19) 0.61296(18) 0.39463(15) 0.01674(17) Uani 1 d . . .
O4 O 0.9597(2) 0.7126(2) 0.24278(17) 0.0221(2) Uani 1 d . . .
H2A H 0.656(6) 0.932(3) 0.392(4) 0.030 Uiso 1 d D . .
H2B H 0.630(5) 0.844(5) 0.178(3) 0.030 Uiso 1 d D . .
P3 P 0.68177(7) 0.27651(7) 0.06094(5) 0.01699(6) Uani 1 d D . .
O5 O 0.5209(2) 0.28820(19) 0.21738(15) 0.0208(2) Uani 1 d . . .
O6 O 0.5993(2) 0.3058(2) -0.08450(15) 0.0204(2) Uani 1 d . . .
H3A H 0.831(4) 0.096(2) 0.053(5) 0.030 Uiso 1 d D . .
H3B H 0.806(4) 0.397(4) 0.055(4) 0.030 Uiso 1 d D . .

loop_
_atom_site_aniso_label
_atom_site_aniso_U_11
_atom_site_aniso_U_22
_atom_site_aniso_U_33
_atom_site_aniso_U_23
_atom_site_aniso_U_13
_atom_site_aniso_U_12
La1 0.00906(3) 0.00943(3) 0.01127(3) -0.00077(2) -0.00148(2) -0.00296(2)
P1 0.01856(15) 0.01288(13) 0.01484(13) -0.00231(10) -0.00439(11) -0.00548(11)
O1 0.0161(4) 0.0112(3) 0.0190(4) -0.0038(3) -0.0005(3) -0.0044(3)
O2 0.0217(5) 0.0111(4) 0.0280(6) -0.0041(4) -0.0047(4) -0.0026(3)
P2 0.01259(13) 0.01683(14) 0.01928(15) 0.00527(12) -0.00651(11) -0.00721(11)
O3 0.0143(4) 0.0182(4) 0.0199(4) 0.0047(3) -0.0057(3) -0.0086(3)
O4 0.0132(4) 0.0317(6) 0.0216(5) 0.0065(4) -0.0048(4) -0.0092(4)
P3 0.01552(14) 0.01841(15) 0.01338(13) -0.00136(11) -0.00177(11) -0.00098(12)
O5 0.0242(5) 0.0173(4) 0.0137(4) -0.0013(3) 0.0013(4) -0.0005(4)
O6 0.0220(5) 0.0251(5) 0.0134(4) 0.0001(4) -0.0028(3) -0.0075(4)

loop_
_atom_type_symbol
_atom_type_description
_atom_type_scat_dispersion_real
_atom_type_scat_dispersion_imag
_atom_type_scat_source
O O 0.0106 0.0060 'International Tables Vol C Tables 4.2.6.8 and 6.1.1.4'
H H 0.0000 0.0000 'International Tables Vol C Tables 4.2.6.8 and 6.1.1.4'
P P 0.1023 0.0942 'International Tables Vol C Tables 4.2.6.8 and 6.1.1.4'
La La -0.2871 2.4523 'International Tables Vol C Tables 4.2.6.8 and 6.1.1.4'

loop_
_geom_angle_atom_site_label_1
_geom_angle_atom_site_label_2
_geom_angle_atom_site_label_3
_geom_angle
_geom_angle_site_symmetry_1
_geom_angle_site_symmetry_3
_geom_angle_publ_flag
O5 La1 O4 110.10(5) . 1_455 ?
O5 La1 O2 141.57(5) . 1_565 ?
O4 La1 O2 82.12(5) 1_455 1_565 ?
O5 La1 O6 72.76(5) . 2_665 ?
O4 La1 O6 72.63(5) 1_455 2_665 ?
O2 La1 O6 76.98(5) 1_565 2_665 ?
O5 La1 O1 74.49(4) . . ?
O4 La1 O1 73.77(4) 1_455 . ?
O2 La1 O1 142.85(4) 1_565 . ?
O6 La1 O1 120.20(4) 2_665 . ?
O5 La1 O3 81.08(5) . . ?
O4 La1 O3 148.95(4) 1_455 . ?
O2 La1 O3 72.66(4) 1_565 . ?
O6 La1 O3 84.07(4) 2_665 . ?
O1 La1 O3 136.97(4) . . ?
O5 La1 O3 85.26(4) . 2_666 ?
O4 La1 O3 140.95(4) 1_455 2_666 ?
O2 La1 O3 108.36(5) 1_565 2_666 ?
O6 La1 O3 145.77(4) 2_665 2_666 ?
O1 La1 O3 76.53(4) . 2_666 ?
O3 La1 O3 66.49(4) . 2_666 ?
O5 La1 O1 142.64(4) . 2_566 ?
O4 La1 O1 71.46(4) 1_455 2_566 ?
O2 La1 O1 75.54(4) 1_565 2_566 ?
O6 La1 O1 137.07(4) 2_665 2_566 ?
O1 La1 O1 70.25(4) . 2_566 ?
O3 La1 O1 117.58(4) . 2_566 ?
O3 La1 O1 75.03(4) 2_666 2_566 ?
O2 P1 O1 116.33(8) . . ?
P1 O1 La1 129.28(7) . . ?
P1 O1 La1 119.84(6) . 2_566 ?
La1 O1 La1 109.75(4) . 2_566 ?
P1 O2 La1 140.47(9) . 1_545 ?
O4 P2 O3 116.22(8) . . ?
P2 O3 La1 120.72(6) . . ?
P2 O3 La1 124.01(6) . 2_666 ?
La1 O3 La1 113.51(4) . 2_666 ?
P2 O4 La1 137.12(8) . 1_655 ?
O6 P3 O5 117.50(8) . . ?
P3 O5 La1 130.05(8) . . ?
P3 O6 La1 133.71(8) . 2_665 ?

loop_
_geom_bond_atom_site_label_1
_geom_bond_atom_site_label_2
_geom_bond_distance
_geom_bond_site_symmetry_2
_geom_bond_publ_flag
La1 O5 2.4522(13) . ?
La1 O4 2.4587(13) 1_455 ?
La1 O2 2.4595(12) 1_565 ?
La1 O6 2.4649(13) 2_665 ?
La1 O1 2.5695(11) . ?
La1 O3 2.5843(11) . ?
La1 O3 2.5872(12) 2_666 ?
La1 O1 2.6225(12) 2_566 ?
P1 O2 1.5035(14) . ?
P1 O1 1.5258(12) . ?
O1 La1 2.6225(12) 2_566 ?
O2 La1 2.4595(12) 1_545 ?
P2 O4 1.5070(13) . ?
P2 O3 1.5315(12) . ?
O3 La1 2.5872(12) 2_666 ?
O4 La1 2.4587(13) 1_655 ?
P3 O6 1.5051(14) . ?
P3 O5 1.5110(13) . ?
O6 La1 2.4649(13) 2_665 ?
